data_4080630
loop_
_publ_author_name
'Seitz, Stefanie C.'
'Rominger, Frank'
'Straub, Bernd F.'

_publ_section_title
;
 Stepwise Deprotonation of a Thiol-Functionalized Bis(1,2,4-triazolium)
 Salt as a Selective Route to Heterometallic NHC Complexes
;
_journal_issue 8
_journal_name_full Organometallics
_journal_page_first 2427
_journal_paper_doi 10.1021/om400143u
_journal_volume 32
_journal_year 2013
_chemical_formula_sum 'C56 H52 Cu2 F12 N14 P2 Pd S2'
_chemical_formula_weight 1508.66
_chemical_name_systematic
; 
 ? 
;
_space_group_IT_number 15
_symmetry_cell_setting monoclinic
_symmetry_space_group_name_Hall '-C 2yc'
_symmetry_space_group_name_H-M 'C 1 2/c 1'
_atom_sites_solution_hydrogens geom
_atom_sites_solution_primary direct
_atom_sites_solution_secondary difmap
_audit_creation_method SHELXL-97
_cell_angle_alpha 90.00
_cell_angle_beta 98.757(2)
_cell_angle_gamma 90.00
_cell_formula_units_Z 8
_cell_length_a 22.9642(17)
_cell_length_b 22.8560(18)
_cell_length_c 23.8791(19)
_cell_measurement_reflns_used 9943
_cell_measurement_temperature 198(2)
_cell_measurement_theta_max 23.60
_cell_measurement_theta_min 2.29
_cell_volume 12387.3(17)
_computing_cell_refinement 'Bruker SAINT'
_computing_data_collection 'Bruker APEX2'
_computing_data_reduction 'Bruker SAINT'
_computing_molecular_graphics 'Bruker SHELXTL'
_computing_publication_material 'Bruker SHELXTL'
_computing_structure_refinement 'SHELXL-97 (Sheldrick, 2008)'
_computing_structure_solution 'SHELXS-97 (Sheldrick, 2008)'
_diffrn_ambient_temperature 198(2)
_diffrn_measured_fraction_theta_full 0.995
_diffrn_measured_fraction_theta_max 0.995
_diffrn_measurement_device_type 'Bruker APEX'
_diffrn_measurement_method '\f and \w scans'
_diffrn_radiation_monochromator graphite
_diffrn_radiation_source 'fine-focus sealed tube'
_diffrn_radiation_type MoK\a
_diffrn_radiation_wavelength 0.71073
_diffrn_reflns_av_R_equivalents 0.1499
_diffrn_reflns_av_sigmaI/netI 0.0792
_diffrn_reflns_limit_h_max 27
_diffrn_reflns_limit_h_min -27
_diffrn_reflns_limit_k_max 27
_diffrn_reflns_limit_k_min -27
_diffrn_reflns_limit_l_max 28
_diffrn_reflns_limit_l_min -28
_diffrn_reflns_number 97291
_diffrn_reflns_theta_full 25.15
_diffrn_reflns_theta_max 25.15
_diffrn_reflns_theta_min 1.26
_exptl_absorpt_coefficient_mu 1.174
_exptl_absorpt_correction_T_max 0.9120
_exptl_absorpt_correction_T_min 0.6511
_exptl_absorpt_correction_type multi-scan
_exptl_absorpt_process_details
;
Sheldrick, G. M. (2008). <i>SADABS</i>. University of G\"ottingen, Germany.
;
_exptl_crystal_colour colourless
_exptl_crystal_density_diffrn 1.618
_exptl_crystal_density_method 'not measured'
_exptl_crystal_description needle
_exptl_crystal_F_000 6080
_exptl_crystal_size_max 0.40
_exptl_crystal_size_mid 0.09
_exptl_crystal_size_min 0.08
_refine_diff_density_max 2.074
_refine_diff_density_min -0.708
_refine_diff_density_rms 0.100
_refine_ls_extinction_method none
_refine_ls_goodness_of_fit_ref 1.012
_refine_ls_hydrogen_treatment constr
_refine_ls_matrix_type full
_refine_ls_number_parameters 873
_refine_ls_number_reflns 11060
_refine_ls_number_restraints 882
_refine_ls_restrained_S_all 1.001
_refine_ls_R_factor_all 0.0924
_refine_ls_R_factor_gt 0.0561
_refine_ls_shift/su_max 0.000
_refine_ls_shift/su_mean 0.000
_refine_ls_structure_factor_coef Fsqd
_refine_ls_weighting_details 'calc w=1/[\s^2^(Fo^2^)+(0.0605P)^2^+42.5697P] where P=(Fo^2^+2Fc^2^)/3'
_refine_ls_weighting_scheme calc
_refine_ls_wR_factor_gt 0.1304
_refine_ls_wR_factor_ref 0.1557
_reflns_number_gt 7591
_reflns_number_total 11060
_reflns_threshold_expression >2sigma(I)
_cod_data_source_file om400143u_si_003.cif
_cod_data_source_block sho19
_cod_depositor_comments
;
The following automatic conversions were performed:

'_symmetry_cell_setting' value 'Monoclinic' changed to 'monoclinic'
according to /home/saulius/struct/CIF-dictionaries/cif_core.dic
dictionary named 'cif_core.dic' version 2.4.2 from 2011-04-26.

Automatic conversion script
Id: cif_fix_values 1891 2012-01-12 08:04:46Z andrius 
;
_cod_original_sg_symbol_H-M C2/c
_cod_database_code 4080630

loop_
_symmetry_equiv_pos_as_xyz
'x, y, z'
'-x, y, -z+1/2'
'x+1/2, y+1/2, z'
'-x+1/2, y+1/2, -z+1/2'
'-x, -y, -z'
'x, -y, z-1/2'
'-x+1/2, -y+1/2, -z'
'x+1/2, -y+1/2, z-1/2'

loop_
_atom_site_label
_atom_site_type_symbol
_atom_site_fract_x
_atom_site_fract_y
_atom_site_fract_z
_atom_site_U_iso_or_equiv
_atom_site_adp_type
_atom_site_occupancy
_atom_site_symmetry_multiplicity
_atom_site_calc_flag
_atom_site_refinement_flags
_atom_site_disorder_assembly
_atom_site_disorder_group
Pd1_1 Pd 0.0000 0.67047(2) 0.2500 0.03289(16) Uani 1 2 d S . .
Cu1_1 Cu -0.06954(3) 0.60757(3) 0.35126(3) 0.0445(2) Uani 1 1 d . . .
S1_1 S 0.01832(6) 0.59913(6) 0.31997(6) 0.0408(3) Uani 1 1 d . . .
C1_1 C 0.0013(2) 0.7291(2) 0.3116(2) 0.0335(12) Uani 1 1 d . . .
N2_1 N -0.03509(19) 0.77414(18) 0.31390(19) 0.0374(10) Uani 1 1 d . . .
N3_1 N -0.0273(2) 0.8026(2) 0.3655(2) 0.0452(12) Uani 1 1 d . . .
C4_1 C 0.0158(3) 0.7743(2) 0.3948(2) 0.0480(15) Uani 1 1 d . . .
H4_1 H 0.0323 0.7835 0.4327 0.058 Uiso 1 1 calc R . .
N5_1 N 0.03468(19) 0.72948(18) 0.36418(18) 0.0374(10) Uani 1 1 d . . .
C6_1 C -0.1278(2) 0.5498(3) 0.3257(3) 0.0459(14) Uani 1 1 d . . .
N7_1 N -0.1756(2) 0.5504(2) 0.2866(2) 0.0502(13) Uani 1 1 d . . .
N8_1 N -0.2072(2) 0.4985(2) 0.2814(3) 0.0686(17) Uani 1 1 d . . .
C9_1 C -0.1769(3) 0.4653(3) 0.3191(3) 0.065(2) Uani 1 1 d . . .
H9_1 H -0.1872 0.4261 0.3265 0.078 Uiso 1 1 calc R . .
N10_1 N -0.1292(2) 0.4930(2) 0.3466(2) 0.0496(13) Uani 1 1 d . . .
C11_1 C -0.1458(2) 0.6952(2) 0.2598(2) 0.0405(13) Uani 1 1 d . . .
H11_1 H -0.1213 0.6836 0.2331 0.049 Uiso 1 1 calc R . .
C12_1 C -0.1385(2) 0.7505(2) 0.2845(2) 0.0400(13) Uani 1 1 d . . .
C13_1 C -0.1759(2) 0.7677(3) 0.3218(3) 0.0471(15) Uani 1 1 d . . .
H13_1 H -0.1718 0.8056 0.3385 0.057 Uiso 1 1 calc R . .
C14_1 C -0.2192(3) 0.7304(3) 0.3351(3) 0.0584(17) Uani 1 1 d . . .
H14_1 H -0.2448 0.7426 0.3606 0.070 Uiso 1 1 calc R . .
C15_1 C -0.2251(3) 0.6751(3) 0.3112(3) 0.0537(16) Uani 1 1 d . . .
H15_1 H -0.2547 0.6494 0.3206 0.064 Uiso 1 1 calc R . .
C16_1 C -0.1882(2) 0.6570(2) 0.2737(3) 0.0446(14) Uani 1 1 d . . .
C17_1 C -0.0882(2) 0.7887(2) 0.2733(2) 0.0391(13) Uani 1 1 d . . .
H17A_1 H -0.0805 0.7825 0.2341 0.047 Uiso 1 1 calc R . .
H17B_1 H -0.0986 0.8304 0.2775 0.047 Uiso 1 1 calc R . .
C19_1 C -0.1959(3) 0.5975(3) 0.2471(3) 0.0556(17) Uani 1 1 d . . .
H19A_1 H -0.2381 0.5914 0.2322 0.067 Uiso 1 1 calc R . .
H19B_1 H -0.1737 0.5958 0.2147 0.067 Uiso 1 1 calc R . .
C21_1 C 0.0804(2) 0.6877(2) 0.3855(2) 0.0394(13) Uani 1 1 d . . .
C22_1 C 0.0762(2) 0.6299(2) 0.3685(2) 0.0402(13) Uani 1 1 d . . .
C23_1 C 0.1217(3) 0.5919(3) 0.3915(3) 0.0517(16) Uani 1 1 d . . .
H23_1 H 0.1209 0.5523 0.3795 0.062 Uiso 1 1 calc R . .
C24_1 C 0.1675(3) 0.6114(3) 0.4314(3) 0.0637(19) Uani 1 1 d . . .
H24_1 H 0.1975 0.5849 0.4471 0.076 Uiso 1 1 calc R . .
C25_1 C 0.1701(3) 0.6689(3) 0.4487(3) 0.0603(18) Uani 1 1 d . . .
H25_1 H 0.2017 0.6822 0.4761 0.072 Uiso 1 1 calc R . .
C26_1 C 0.1263(3) 0.7073(3) 0.4256(2) 0.0526(16) Uani 1 1 d . . .
H26_1 H 0.1276 0.7471 0.4373 0.063 Uiso 1 1 calc R . .
C31_1 C -0.0857(3) 0.4688(2) 0.3905(3) 0.0464(15) Uani 1 1 d . . .
C32_1 C -0.0962(3) 0.4696(3) 0.4453(3) 0.0633(18) Uani 1 1 d . . .
C33_1 C -0.0531(4) 0.4442(3) 0.4861(4) 0.082(2) Uani 1 1 d . . .
H33_1 H -0.0588 0.4437 0.5246 0.098 Uiso 1 1 calc R . .
C34_1 C -0.0034(4) 0.4203(3) 0.4712(4) 0.078(2) Uani 1 1 d . . .
H34_1 H 0.0251 0.4031 0.4994 0.094 Uiso 1 1 calc R . .
C35_1 C 0.0060(3) 0.4210(3) 0.4159(4) 0.075(2) Uani 1 1 d . . .
H35_1 H 0.0413 0.4048 0.4065 0.089 Uiso 1 1 calc R . .
C36_1 C -0.0348(3) 0.4446(3) 0.3738(3) 0.0574(17) Uani 1 1 d . . .
C37_1 C -0.1506(4) 0.4984(4) 0.4607(4) 0.089(3) Uani 1 1 d . . .
H37A_1 H -0.1559 0.5368 0.4423 0.134 Uiso 1 1 calc R . .
H37B_1 H -0.1462 0.5034 0.5019 0.134 Uiso 1 1 calc R . .
H37C_1 H -0.1850 0.4739 0.4479 0.134 Uiso 1 1 calc R . .
C39_1 C -0.0244(3) 0.4459(3) 0.3136(3) 0.069(2) Uani 1 1 d . . .
H39A_1 H -0.0250 0.4866 0.3003 0.104 Uiso 1 1 calc R . .
H39B_1 H -0.0555 0.4238 0.2900 0.104 Uiso 1 1 calc R . .
H39C_1 H 0.0139 0.4284 0.3108 0.104 Uiso 1 1 calc R . .
N40_1 N -0.0809(2) 0.6665(2) 0.4069(2) 0.0496(12) Uani 1 1 d . . .
C40_1 C -0.0983(3) 0.7000(3) 0.4355(3) 0.0532(16) Uani 1 1 d . . .
C41_1 C -0.1219(3) 0.7436(3) 0.4706(3) 0.070(2) Uani 1 1 d . . .
H41A_1 H -0.1033 0.7390 0.5101 0.105 Uiso 1 1 calc R . .
H41B_1 H -0.1646 0.7383 0.4680 0.105 Uiso 1 1 calc R . .
H41C_1 H -0.1137 0.7829 0.4573 0.105 Uiso 1 1 calc R . .
Pd1_2 Pd 0.0000 0.07810(2) 0.2500 0.03472(16) Uani 1 2 d S . .
Cu1_2 Cu 0.09524(3) 0.13062(3) 0.17401(3) 0.0465(2) Uani 1 1 d . . .
S1_2 S 0.07177(6) 0.15079(6) 0.26050(6) 0.0400(3) Uani 1 1 d . . .
C1_2 C 0.0647(2) 0.0195(2) 0.2525(2) 0.0350(12) Uani 1 1 d . . .
N2_2 N 0.06838(18) -0.02823(18) 0.22056(19) 0.0379(10) Uani 1 1 d . . .
N3_2 N 0.1221(2) -0.0560(2) 0.2312(2) 0.0476(12) Uani 1 1 d . . .
C4_2 C 0.1513(2) -0.0246(2) 0.2710(3) 0.0464(15) Uani 1 1 d . . .
H4_2 H 0.1905 -0.0328 0.2884 0.056 Uiso 1 1 calc R . .
N5_2 N 0.11898(18) 0.02198(18) 0.28498(19) 0.0381(10) Uani 1 1 d . . .
C6_2 C 0.0659(3) 0.1800(2) 0.1098(2) 0.0478(15) Uani 1 1 d . . .
N7_2 N 0.0289(3) 0.1737(2) 0.0616(2) 0.0618(15) Uani 1 1 d . . .
N8_2 N 0.0224(3) 0.2234(3) 0.0283(2) 0.0784(19) Uani 1 1 d . . .
C9_2 C 0.0577(3) 0.2605(3) 0.0573(3) 0.067(2) Uani 1 1 d . . .
H9_2 H 0.0639 0.2994 0.0456 0.080 Uiso 1 1 calc R . .
N10_2 N 0.0844(2) 0.2367(2) 0.1066(2) 0.0504(13) Uani 1 1 d . . .
C11_2 C 0.0102(3) 0.0346(3) 0.1040(2) 0.0465(14) Uani 1 1 d . . .
H11_2 H -0.0177 0.0499 0.1256 0.056 Uiso 1 1 calc R . .
C12_2 C 0.0373(2) -0.0187(2) 0.1188(2) 0.0444(14) Uani 1 1 d . . .
C13_2 C 0.0771(3) -0.0417(3) 0.0862(3) 0.0591(18) Uani 1 1 d . . .
H13_2 H 0.0953 -0.0785 0.0957 0.071 Uiso 1 1 calc R . .
C14_2 C 0.0902(3) -0.0105(4) 0.0393(3) 0.071(2) Uani 1 1 d . . .
H14_2 H 0.1176 -0.0258 0.0170 0.085 Uiso 1 1 calc R . .
C15_2 C 0.0631(4) 0.0428(4) 0.0255(3) 0.077(2) Uani 1 1 d . . .
H15_2 H 0.0718 0.0638 -0.0065 0.092 Uiso 1 1 calc R . .
C16_2 C 0.0237(3) 0.0656(3) 0.0579(3) 0.0609(18) Uani 1 1 d . . .
C17_2 C 0.0258(3) -0.0487(2) 0.1721(2) 0.0435(14) Uani 1 1 d . . .
H17A_2 H -0.0148 -0.0401 0.1789 0.052 Uiso 1 1 calc R . .
H17B_2 H 0.0295 -0.0916 0.1680 0.052 Uiso 1 1 calc R . .
C19_2 C -0.0080(4) 0.1229(3) 0.0417(3) 0.077(2) Uani 1 1 d . . .
H19A_2 H -0.0186 0.1249 0.0000 0.092 Uiso 1 1 calc R . .
H19B_2 H -0.0449 0.1243 0.0584 0.092 Uiso 1 1 calc R . .
C21_2 C 0.1385(2) 0.0658(2) 0.3274(2) 0.0382(13) Uani 1 1 d . . .
C22_2 C 0.1207(2) 0.1238(2) 0.3197(2) 0.0381(12) Uani 1 1 d . . .
C23_2 C 0.1404(2) 0.1638(3) 0.3620(2) 0.0446(14) Uani 1 1 d . . .
H23_2 H 0.1283 0.2035 0.3576 0.053 Uiso 1 1 calc R . .
C24_2 C 0.1777(3) 0.1469(3) 0.4108(3) 0.0523(16) Uani 1 1 d . . .
H24_2 H 0.1906 0.1747 0.4396 0.063 Uiso 1 1 calc R . .
C25_2 C 0.1959(3) 0.0894(3) 0.4172(3) 0.0564(17) Uani 1 1 d . . .
H25_2 H 0.2219 0.0778 0.4501 0.068 Uiso 1 1 calc R . .
C26_2 C 0.1762(3) 0.0486(3) 0.3755(2) 0.0486(15) Uani 1 1 d . . .
H26_2 H 0.1885 0.0090 0.3799 0.058 Uiso 1 1 calc R . .
C31_2 C 0.1223(3) 0.2658(2) 0.1506(3) 0.0515(16) Uani 1 1 d . . .
C32_2 C 0.0950(4) 0.2940(3) 0.1915(3) 0.076(2) Uani 1 1 d . . .
C33_2 C 0.1275(7) 0.3202(4) 0.2346(4) 0.121(4) Uani 1 1 d . . .
H33_2 H 0.1099 0.3388 0.2635 0.145 Uiso 1 1 calc R . .
C34_2 C 0.1886(7) 0.3196(4) 0.2364(5) 0.128(5) Uani 1 1 d . . .
H34_2 H 0.2119 0.3391 0.2671 0.153 Uiso 1 1 calc R . .
C35_2 C 0.2175(5) 0.2928(4) 0.1968(5) 0.117(4) Uani 1 1 d . . .
H35_2 H 0.2593 0.2935 0.2001 0.140 Uiso 1 1 calc R . .
C36_2 C 0.1818(4) 0.2639(3) 0.1506(4) 0.075(2) Uani 1 1 d . . .
C37_2 C 0.0279(5) 0.2926(4) 0.1868(5) 0.127(4) Uani 1 1 d . . .
H37A_2 H 0.0147 0.2521 0.1893 0.191 Uiso 1 1 calc R . .
H37B_2 H 0.0103 0.3094 0.1504 0.191 Uiso 1 1 calc R . .
H37C_2 H 0.0158 0.3155 0.2177 0.191 Uiso 1 1 calc R . .
C39_2 C 0.2086(4) 0.2313(4) 0.1078(5) 0.115(4) Uani 1 1 d . . .
H39A_2 H 0.2124 0.1899 0.1187 0.173 Uiso 1 1 calc R . .
H39B_2 H 0.2477 0.2474 0.1054 0.173 Uiso 1 1 calc R . .
H39C_2 H 0.1836 0.2347 0.0709 0.173 Uiso 1 1 calc R . .
N40_2 N 0.1563(2) 0.0733(2) 0.1665(2) 0.0558(14) Uani 1 1 d . . .
C40_2 C 0.1863(3) 0.0390(3) 0.1523(3) 0.0634(19) Uani 1 1 d . . .
C41_2 C 0.2263(3) -0.0062(4) 0.1366(4) 0.096(3) Uani 1 1 d . . .
H41A_2 H 0.2662 0.0008 0.1567 0.145 Uiso 1 1 calc R . .
H41B_2 H 0.2267 -0.0049 0.0957 0.145 Uiso 1 1 calc R . .
H41C_2 H 0.2127 -0.0448 0.1471 0.145 Uiso 1 1 calc R . .
P1 P 0.1939(4) 0.3639(4) 0.4216(3) 0.057(3) Uani 0.52(3) 1 d PDU A 1
F11 F 0.2239(7) 0.4199(6) 0.4510(6) 0.095(5) Uani 0.52(3) 1 d PDU A 1
F12 F 0.1416(5) 0.3676(7) 0.4573(7) 0.090(4) Uani 0.52(3) 1 d PDU A 1
F13 F 0.2294(6) 0.3236(8) 0.4672(8) 0.128(6) Uani 0.52(3) 1 d PDU A 1
F14 F 0.1644(8) 0.3082(6) 0.3911(5) 0.100(5) Uani 0.52(3) 1 d PDU A 1
F15 F 0.2436(8) 0.3607(7) 0.3829(8) 0.104(5) Uani 0.52(3) 1 d PDU A 1
F16 F 0.1578(6) 0.4046(8) 0.3756(6) 0.102(5) Uani 0.52(3) 1 d PDU A 1
P1B P 0.1917(5) 0.3645(5) 0.4217(5) 0.079(4) Uani 0.48(3) 1 d PDU A 2
F11B F 0.1340(8) 0.3335(11) 0.3916(8) 0.156(7) Uani 0.48(3) 1 d PDU A 2
F12B F 0.1660(13) 0.3685(8) 0.4784(8) 0.157(9) Uani 0.48(3) 1 d PDU A 2
F13B F 0.1649(10) 0.4259(6) 0.4023(11) 0.124(7) Uani 0.48(3) 1 d PDU A 2
F14B F 0.2502(10) 0.3943(13) 0.4497(8) 0.156(9) Uani 0.48(3) 1 d PDU A 2
F15B F 0.2195(9) 0.3610(9) 0.3659(6) 0.101(5) Uani 0.48(3) 1 d PDU A 2
F16B F 0.2166(11) 0.3018(7) 0.4404(10) 0.144(8) Uani 0.48(3) 1 d PDU A 2
P2 P 0.16431(9) 0.12266(8) -0.08726(10) 0.0710(6) Uani 1 1 d DU . .
F21 F 0.21135(19) 0.16793(18) -0.0568(2) 0.0927(14) Uani 1 1 d DU . .
F22 F 0.1176(2) 0.14683(18) -0.0493(2) 0.0915(14) Uani 1 1 d DU . .
F23 F 0.1866(2) 0.07562(18) -0.0396(2) 0.1022(15) Uani 1 1 d DU . .
F24 F 0.11611(18) 0.07787(19) -0.1167(2) 0.1039(16) Uani 1 1 d DU . .
F25 F 0.21087(18) 0.09824(18) -0.1244(2) 0.0905(14) Uani 1 1 d DU . .
F26 F 0.1418(2) 0.16968(18) -0.13457(17) 0.0868(13) Uani 1 1 d DU . .

loop_
_atom_site_aniso_label
_atom_site_aniso_U_11
_atom_site_aniso_U_22
_atom_site_aniso_U_33
_atom_site_aniso_U_23
_atom_site_aniso_U_13
_atom_site_aniso_U_12
Pd1_1 0.0344(3) 0.0267(3) 0.0362(3) 0.000 0.0012(2) 0.000
Cu1_1 0.0448(4) 0.0354(4) 0.0503(4) 0.0053(3) -0.0022(3) -0.0086(3)
S1_1 0.0444(8) 0.0312(7) 0.0451(8) 0.0036(6) 0.0005(6) -0.0005(6)
C1_1 0.034(3) 0.030(3) 0.036(3) 0.005(2) 0.004(2) -0.004(2)
N2_1 0.039(3) 0.032(2) 0.041(3) 0.001(2) 0.003(2) -0.001(2)
N3_1 0.060(3) 0.032(3) 0.044(3) -0.008(2) 0.009(2) -0.004(2)
C4_1 0.063(4) 0.040(3) 0.040(3) -0.007(3) 0.004(3) -0.007(3)
N5_1 0.041(3) 0.032(2) 0.039(3) -0.001(2) 0.006(2) 0.0015(19)
C6_1 0.038(3) 0.044(3) 0.056(4) -0.003(3) 0.008(3) 0.002(3)
N7_1 0.042(3) 0.033(3) 0.073(4) 0.000(2) 0.003(3) -0.010(2)
N8_1 0.055(3) 0.043(3) 0.102(5) -0.004(3) -0.004(3) -0.016(3)
C9_1 0.046(4) 0.038(4) 0.111(6) -0.004(4) 0.009(4) -0.012(3)
N10_1 0.045(3) 0.033(3) 0.071(4) 0.000(2) 0.007(3) -0.001(2)
C11_1 0.035(3) 0.040(3) 0.044(3) 0.002(3) 0.001(2) 0.004(2)
C12_1 0.038(3) 0.033(3) 0.047(3) 0.006(3) -0.001(3) 0.003(2)
C13_1 0.042(3) 0.040(3) 0.059(4) 0.002(3) 0.006(3) 0.013(3)
C14_1 0.048(4) 0.062(4) 0.069(5) -0.002(4) 0.022(3) 0.009(3)
C15_1 0.036(3) 0.057(4) 0.070(4) 0.011(3) 0.015(3) -0.004(3)
C16_1 0.035(3) 0.039(3) 0.057(4) 0.007(3) -0.003(3) -0.003(2)
C17_1 0.041(3) 0.026(3) 0.050(3) 0.002(2) 0.005(3) 0.007(2)
C19_1 0.053(4) 0.053(4) 0.057(4) 0.001(3) -0.004(3) -0.010(3)
C21_1 0.040(3) 0.040(3) 0.037(3) 0.006(2) 0.002(2) -0.006(2)
C22_1 0.035(3) 0.041(3) 0.042(3) 0.005(3) 0.001(2) 0.000(2)
C23_1 0.048(4) 0.047(4) 0.059(4) 0.014(3) 0.006(3) 0.006(3)
C24_1 0.050(4) 0.071(5) 0.065(4) 0.025(4) -0.009(3) 0.004(3)
C25_1 0.047(4) 0.073(5) 0.055(4) 0.019(4) -0.013(3) -0.016(3)
C26_1 0.053(4) 0.055(4) 0.045(4) 0.006(3) -0.008(3) -0.008(3)
C31_1 0.046(3) 0.025(3) 0.068(4) 0.005(3) 0.009(3) -0.004(2)
C32_1 0.073(5) 0.045(4) 0.075(5) 0.009(4) 0.020(4) -0.004(3)
C33_1 0.107(7) 0.058(5) 0.079(6) 0.007(4) 0.010(5) -0.010(5)
C34_1 0.076(5) 0.050(4) 0.101(7) 0.009(4) -0.012(5) 0.003(4)
C35_1 0.058(4) 0.042(4) 0.120(7) -0.001(4) 0.001(5) 0.000(3)
C36_1 0.054(4) 0.032(3) 0.085(5) -0.001(3) 0.007(4) 0.001(3)
C37_1 0.102(6) 0.077(6) 0.098(7) 0.009(5) 0.045(5) 0.004(5)
C39_1 0.071(5) 0.042(4) 0.100(6) -0.007(4) 0.029(4) 0.000(3)
N40_1 0.055(3) 0.049(3) 0.044(3) 0.003(3) 0.006(2) -0.006(2)
C40_1 0.058(4) 0.056(4) 0.046(4) 0.008(3) 0.008(3) -0.010(3)
C41_1 0.085(5) 0.061(4) 0.068(5) -0.009(4) 0.027(4) -0.006(4)
Pd1_2 0.0368(3) 0.0296(3) 0.0360(3) 0.000 -0.0002(3) 0.000
Cu1_2 0.0553(4) 0.0397(4) 0.0418(4) 0.0044(3) -0.0007(3) -0.0041(3)
S1_2 0.0439(8) 0.0273(7) 0.0470(8) -0.0008(6) 0.0013(6) -0.0014(6)
C1_2 0.036(3) 0.030(3) 0.039(3) -0.001(2) 0.004(2) -0.003(2)
N2_2 0.037(2) 0.030(2) 0.045(3) -0.005(2) 0.000(2) -0.0041(19)
N3_2 0.043(3) 0.034(3) 0.064(3) -0.008(2) 0.003(2) 0.003(2)
C4_2 0.037(3) 0.038(3) 0.061(4) -0.004(3) -0.003(3) 0.008(3)
N5_2 0.038(2) 0.031(2) 0.043(3) -0.002(2) -0.001(2) -0.0027(19)
C6_2 0.064(4) 0.039(3) 0.039(3) 0.002(3) 0.007(3) -0.002(3)
N7_2 0.086(4) 0.047(3) 0.045(3) 0.013(3) -0.011(3) -0.005(3)
N8_2 0.113(5) 0.059(4) 0.054(4) 0.024(3) -0.015(3) -0.006(4)
C9_2 0.100(6) 0.047(4) 0.050(4) 0.015(3) -0.001(4) -0.006(4)
N10_2 0.069(3) 0.038(3) 0.042(3) 0.007(2) 0.002(3) 0.002(2)
C11_2 0.055(4) 0.044(3) 0.037(3) -0.006(3) -0.004(3) -0.005(3)
C12_2 0.050(3) 0.040(3) 0.039(3) -0.011(3) -0.006(3) -0.012(3)
C13_2 0.061(4) 0.065(4) 0.050(4) -0.025(3) 0.006(3) -0.008(3)
C14_2 0.074(5) 0.085(6) 0.057(5) -0.021(4) 0.019(4) -0.014(4)
C15_2 0.106(6) 0.078(6) 0.044(4) 0.002(4) 0.005(4) -0.028(5)
C16_2 0.082(5) 0.051(4) 0.043(4) -0.004(3) -0.010(4) -0.015(4)
C17_2 0.052(3) 0.027(3) 0.049(4) -0.009(3) 0.001(3) -0.007(2)
C19_2 0.102(6) 0.054(4) 0.064(5) 0.012(4) -0.024(4) -0.019(4)
C21_2 0.037(3) 0.035(3) 0.039(3) 0.000(2) -0.003(2) -0.007(2)
C22_2 0.033(3) 0.046(3) 0.036(3) -0.003(3) 0.004(2) -0.006(2)
C23_2 0.047(3) 0.041(3) 0.046(3) -0.009(3) 0.010(3) -0.006(3)
C24_2 0.058(4) 0.051(4) 0.044(4) -0.012(3) -0.003(3) -0.014(3)
C25_2 0.059(4) 0.060(4) 0.044(4) 0.005(3) -0.009(3) -0.015(3)
C26_2 0.055(4) 0.038(3) 0.050(4) 0.004(3) -0.001(3) -0.007(3)
C31_2 0.078(5) 0.033(3) 0.042(4) 0.007(3) 0.005(3) 0.006(3)
C32_2 0.147(8) 0.035(4) 0.046(4) 0.006(3) 0.015(5) 0.008(4)
C33_2 0.235(15) 0.057(6) 0.063(6) 0.006(5) 0.003(8) 0.036(8)
C34_2 0.207(14) 0.040(5) 0.106(9) 0.006(5) -0.072(10) 0.003(7)
C35_2 0.105(7) 0.057(6) 0.166(11) 0.030(6) -0.054(8) -0.002(5)
C36_2 0.070(5) 0.052(4) 0.098(6) 0.012(4) -0.005(5) 0.000(4)
C37_2 0.175(11) 0.069(6) 0.168(10) 0.020(6) 0.124(9) 0.033(6)
C39_2 0.080(6) 0.083(6) 0.198(11) 0.015(7) 0.069(7) 0.006(5)
N40_2 0.057(3) 0.052(3) 0.056(3) -0.004(3) 0.002(3) -0.011(3)
C40_2 0.059(4) 0.056(4) 0.074(5) -0.020(4) 0.009(4) -0.009(4)
C41_2 0.077(5) 0.074(5) 0.140(8) -0.047(6) 0.023(5) 0.001(4)
P1 0.065(5) 0.059(6) 0.046(5) -0.010(5) 0.009(4) 0.002(5)
F11 0.132(10) 0.087(7) 0.072(7) -0.029(6) 0.037(6) -0.044(7)
F12 0.078(7) 0.089(8) 0.112(9) 0.012(6) 0.044(6) 0.013(5)
F13 0.099(8) 0.127(11) 0.147(12) 0.058(10) -0.022(8) 0.017(8)
F14 0.115(12) 0.080(7) 0.113(9) -0.036(6) 0.039(7) -0.045(7)
F15 0.105(10) 0.073(8) 0.154(13) -0.027(8) 0.077(10) -0.017(6)
F16 0.109(8) 0.114(10) 0.080(8) 0.023(7) 0.007(6) 0.021(8)
P1B 0.105(9) 0.052(7) 0.091(9) -0.014(7) 0.049(6) -0.022(6)
F11B 0.110(10) 0.155(15) 0.208(15) -0.071(13) 0.046(9) -0.052(10)
F12B 0.31(2) 0.076(9) 0.118(10) -0.029(8) 0.144(14) -0.041(13)
F13B 0.155(13) 0.085(8) 0.149(17) 0.015(9) 0.080(12) 0.028(8)
F14B 0.173(13) 0.19(2) 0.087(10) 0.021(11) -0.037(10) -0.080(13)
F15B 0.125(12) 0.121(11) 0.065(7) -0.011(6) 0.042(8) 0.004(9)
F16B 0.198(17) 0.089(9) 0.171(18) 0.046(10) 0.111(13) 0.041(10)
P2 0.0709(12) 0.0423(10) 0.0996(16) -0.0079(10) 0.0123(11) 0.0046(9)
F21 0.094(3) 0.069(3) 0.107(3) -0.015(2) -0.012(3) -0.012(2)
F22 0.105(3) 0.055(2) 0.122(4) 0.012(2) 0.042(3) 0.023(2)
F23 0.110(4) 0.063(3) 0.134(4) 0.020(3) 0.017(3) 0.026(2)
F24 0.063(3) 0.071(3) 0.173(5) -0.032(3) 0.005(3) -0.006(2)
F25 0.076(3) 0.069(3) 0.130(4) -0.025(3) 0.029(3) 0.001(2)
F26 0.106(3) 0.072(3) 0.079(3) -0.004(2) 0.002(2) 0.021(2)

loop_
_atom_type_symbol
_atom_type_description
_atom_type_scat_dispersion_real
_atom_type_scat_dispersion_imag
_atom_type_scat_source
C C 0.0033 0.0016 'International Tables Vol C Tables 4.2.6.8 and 6.1.1.4'
H H 0.0000 0.0000 'International Tables Vol C Tables 4.2.6.8 and 6.1.1.4'
N N 0.0061 0.0033 'International Tables Vol C Tables 4.2.6.8 and 6.1.1.4'
F F 0.0171 0.0103 'International Tables Vol C Tables 4.2.6.8 and 6.1.1.4'
P P 0.1023 0.0942 'International Tables Vol C Tables 4.2.6.8 and 6.1.1.4'
S S 0.1246 0.1234 'International Tables Vol C Tables 4.2.6.8 and 6.1.1.4'
Cu Cu 0.3201 1.2651 'International Tables Vol C Tables 4.2.6.8 and 6.1.1.4'
Pd Pd -0.9988 1.0072 'International Tables Vol C Tables 4.2.6.8 and 6.1.1.4'

loop_
_geom_angle_atom_site_label_1
_geom_angle_atom_site_label_2
_geom_angle_atom_site_label_3
_geom_angle
_geom_angle_site_symmetry_1
_geom_angle_site_symmetry_3
C1_1 Pd1_1 C1_1 95.2(3) 2 .
C1_1 Pd1_1 S1_1 170.13(15) 2 .
C1_1 Pd1_1 S1_1 87.73(15) . .
C1_1 Pd1_1 S1_1 87.73(15) 2 2
C1_1 Pd1_1 S1_1 170.13(15) . 2
S1_1 Pd1_1 S1_1 91.02(7) . 2
C6_1 Cu1_1 N40_1 122.6(2) . .
C6_1 Cu1_1 S1_1 116.80(18) . .
N40_1 Cu1_1 S1_1 120.36(15) . .
C22_1 S1_1 Cu1_1 111.6(2) . .
C22_1 S1_1 Pd1_1 103.16(18) . .
Cu1_1 S1_1 Pd1_1 96.00(5) . .
N2_1 C1_1 N5_1 102.9(4) . .
N2_1 C1_1 Pd1_1 127.8(4) . .
N5_1 C1_1 Pd1_1 128.9(4) . .
C1_1 N2_1 N3_1 113.9(4) . .
C1_1 N2_1 C17_1 127.5(4) . .
N3_1 N2_1 C17_1 117.5(4) . .
C4_1 N3_1 N2_1 103.3(4) . .
N3_1 C4_1 N5_1 111.4(5) . .
N3_1 C4_1 H4_1 124.3 . .
N5_1 C4_1 H4_1 124.3 . .
C4_1 N5_1 C1_1 108.5(4) . .
C4_1 N5_1 C21_1 125.2(5) . .
C1_1 N5_1 C21_1 126.2(4) . .
N7_1 C6_1 N10_1 101.6(5) . .
N7_1 C6_1 Cu1_1 132.8(4) . .
N10_1 C6_1 Cu1_1 125.6(4) . .
C6_1 N7_1 N8_1 114.8(5) . .
C6_1 N7_1 C19_1 127.6(5) . .
N8_1 N7_1 C19_1 117.5(5) . .
C9_1 N8_1 N7_1 102.8(5) . .
N8_1 C9_1 N10_1 111.9(6) . .
N8_1 C9_1 H9_1 124.0 . .
N10_1 C9_1 H9_1 124.0 . .
C9_1 N10_1 C6_1 109.0(5) . .
C9_1 N10_1 C31_1 126.5(5) . .
C6_1 N10_1 C31_1 124.5(5) . .
C16_1 C11_1 C12_1 120.9(5) . .
C16_1 C11_1 H11_1 119.6 . .
C12_1 C11_1 H11_1 119.6 . .
C13_1 C12_1 C11_1 118.9(5) . .
C13_1 C12_1 C17_1 121.1(5) . .
C11_1 C12_1 C17_1 119.8(5) . .
C14_1 C13_1 C12_1 120.6(6) . .
C14_1 C13_1 H13_1 119.7 . .
C12_1 C13_1 H13_1 119.7 . .
C13_1 C14_1 C15_1 119.8(6) . .
C13_1 C14_1 H14_1 120.1 . .
C15_1 C14_1 H14_1 120.1 . .
C14_1 C15_1 C16_1 120.5(6) . .
C14_1 C15_1 H15_1 119.8 . .
C16_1 C15_1 H15_1 119.8 . .
C11_1 C16_1 C15_1 119.2(5) . .
C11_1 C16_1 C19_1 120.8(6) . .
C15_1 C16_1 C19_1 120.0(5) . .
N2_1 C17_1 C12_1 109.5(4) . .
N2_1 C17_1 H17A_1 109.8 . .
C12_1 C17_1 H17A_1 109.8 . .
N2_1 C17_1 H17B_1 109.8 . .
C12_1 C17_1 H17B_1 109.8 . .
H17A_1 C17_1 H17B_1 108.2 . .
N7_1 C19_1 C16_1 112.9(5) . .
N7_1 C19_1 H19A_1 109.0 . .
C16_1 C19_1 H19A_1 109.0 . .
N7_1 C19_1 H19B_1 109.0 . .
C16_1 C19_1 H19B_1 109.0 . .
H19A_1 C19_1 H19B_1 107.8 . .
C22_1 C21_1 C26_1 121.6(5) . .
C22_1 C21_1 N5_1 120.9(5) . .
C26_1 C21_1 N5_1 117.5(5) . .
C21_1 C22_1 C23_1 117.5(5) . .
C21_1 C22_1 S1_1 125.7(4) . .
C23_1 C22_1 S1_1 116.8(4) . .
C24_1 C23_1 C22_1 120.9(6) . .
C24_1 C23_1 H23_1 119.5 . .
C22_1 C23_1 H23_1 119.5 . .
C25_1 C24_1 C23_1 120.6(6) . .
C25_1 C24_1 H24_1 119.7 . .
C23_1 C24_1 H24_1 119.7 . .
C24_1 C25_1 C26_1 119.3(6) . .
C24_1 C25_1 H25_1 120.3 . .
C26_1 C25_1 H25_1 120.3 . .
C25_1 C26_1 C21_1 120.0(6) . .
C25_1 C26_1 H26_1 120.0 . .
C21_1 C26_1 H26_1 120.0 . .
C32_1 C31_1 C36_1 123.6(6) . .
C32_1 C31_1 N10_1 119.1(6) . .
C36_1 C31_1 N10_1 117.3(6) . .
C31_1 C32_1 C33_1 116.7(7) . .
C31_1 C32_1 C37_1 120.9(7) . .
C33_1 C32_1 C37_1 122.4(7) . .
C34_1 C33_1 C32_1 121.1(8) . .
C34_1 C33_1 H33_1 119.4 . .
C32_1 C33_1 H33_1 119.4 . .
C33_1 C34_1 C35_1 120.5(8) . .
C33_1 C34_1 H34_1 119.8 . .
C35_1 C34_1 H34_1 119.8 . .
C34_1 C35_1 C36_1 121.4(8) . .
C34_1 C35_1 H35_1 119.3 . .
C36_1 C35_1 H35_1 119.3 . .
C35_1 C36_1 C31_1 116.7(7) . .
C35_1 C36_1 C39_1 121.5(7) . .
C31_1 C36_1 C39_1 121.8(6) . .
C32_1 C37_1 H37A_1 109.5 . .
C32_1 C37_1 H37B_1 109.5 . .
H37A_1 C37_1 H37B_1 109.5 . .
C32_1 C37_1 H37C_1 109.5 . .
H37A_1 C37_1 H37C_1 109.5 . .
H37B_1 C37_1 H37C_1 109.5 . .
C36_1 C39_1 H39A_1 109.5 . .
C36_1 C39_1 H39B_1 109.5 . .
H39A_1 C39_1 H39B_1 109.5 . .
C36_1 C39_1 H39C_1 109.5 . .
H39A_1 C39_1 H39C_1 109.5 . .
H39B_1 C39_1 H39C_1 109.5 . .
C40_1 N40_1 Cu1_1 167.2(5) . .
N40_1 C40_1 C41_1 178.3(7) . .
C40_1 C41_1 H41A_1 109.5 . .
C40_1 C41_1 H41B_1 109.5 . .
H41A_1 C41_1 H41B_1 109.5 . .
C40_1 C41_1 H41C_1 109.5 . .
H41A_1 C41_1 H41C_1 109.5 . .
H41B_1 C41_1 H41C_1 109.5 . .
C1_2 Pd1_2 C1_2 95.6(3) 2 .
C1_2 Pd1_2 S1_2 87.93(14) 2 2
C1_2 Pd1_2 S1_2 174.27(16) . 2
C1_2 Pd1_2 S1_2 174.27(16) 2 .
C1_2 Pd1_2 S1_2 87.93(14) . .
S1_2 Pd1_2 S1_2 88.88(7) 2 .
C6_2 Cu1_2 N40_2 119.2(2) . .
C6_2 Cu1_2 S1_2 120.05(18) . .
N40_2 Cu1_2 S1_2 119.76(16) . .
C22_2 S1_2 Cu1_2 116.49(19) . .
C22_2 S1_2 Pd1_2 100.91(18) . .
Cu1_2 S1_2 Pd1_2 91.12(5) . .
N2_2 C1_2 N5_2 102.9(4) . .
N2_2 C1_2 Pd1_2 129.8(4) . .
N5_2 C1_2 Pd1_2 127.0(4) . .
C1_2 N2_2 N3_2 113.8(4) . .
C1_2 N2_2 C17_2 127.8(4) . .
N3_2 N2_2 C17_2 117.9(4) . .
C4_2 N3_2 N2_2 103.2(4) . .
N3_2 C4_2 N5_2 111.8(5) . .
N3_2 C4_2 H4_2 124.1 . .
N5_2 C4_2 H4_2 124.1 . .
C1_2 N5_2 C4_2 108.2(4) . .
C1_2 N5_2 C21_2 125.8(4) . .
C4_2 N5_2 C21_2 125.9(4) . .
N7_2 C6_2 N10_2 102.5(5) . .
N7_2 C6_2 Cu1_2 136.1(4) . .
N10_2 C6_2 Cu1_2 121.5(4) . .
C6_2 N7_2 N8_2 114.1(5) . .
C6_2 N7_2 C19_2 128.6(5) . .
N8_2 N7_2 C19_2 117.1(5) . .
C9_2 N8_2 N7_2 103.0(5) . .
N8_2 C9_2 N10_2 111.4(6) . .
N8_2 C9_2 H9_2 124.3 . .
N10_2 C9_2 H9_2 124.3 . .
C9_2 N10_2 C6_2 109.0(5) . .
C9_2 N10_2 C31_2 126.8(5) . .
C6_2 N10_2 C31_2 124.1(5) . .
C16_2 C11_2 C12_2 120.4(6) . .
C16_2 C11_2 H11_2 119.8 . .
C12_2 C11_2 H11_2 119.8 . .
C11_2 C12_2 C13_2 119.8(6) . .
C11_2 C12_2 C17_2 119.1(5) . .
C13_2 C12_2 C17_2 121.0(6) . .
C12_2 C13_2 C14_2 119.7(7) . .
C12_2 C13_2 H13_2 120.2 . .
C14_2 C13_2 H13_2 120.2 . .
C15_2 C14_2 C13_2 119.6(7) . .
C15_2 C14_2 H14_2 120.2 . .
C13_2 C14_2 H14_2 120.2 . .
C16_2 C15_2 C14_2 120.7(7) . .
C16_2 C15_2 H15_2 119.7 . .
C14_2 C15_2 H15_2 119.7 . .
C15_2 C16_2 C11_2 119.8(7) . .
C15_2 C16_2 C19_2 120.9(7) . .
C11_2 C16_2 C19_2 119.2(7) . .
N2_2 C17_2 C12_2 109.8(4) . .
N2_2 C17_2 H17A_2 109.7 . .
C12_2 C17_2 H17A_2 109.7 . .
N2_2 C17_2 H17B_2 109.7 . .
C12_2 C17_2 H17B_2 109.7 . .
H17A_2 C17_2 H17B_2 108.2 . .
N7_2 C19_2 C16_2 111.6(6) . .
N7_2 C19_2 H19A_2 109.3 . .
C16_2 C19_2 H19A_2 109.3 . .
N7_2 C19_2 H19B_2 109.3 . .
C16_2 C19_2 H19B_2 109.3 . .
H19A_2 C19_2 H19B_2 108.0 . .
C26_2 C21_2 C22_2 121.0(5) . .
C26_2 C21_2 N5_2 118.2(5) . .
C22_2 C21_2 N5_2 120.8(4) . .
C23_2 C22_2 C21_2 118.4(5) . .
C23_2 C22_2 S1_2 116.5(4) . .
C21_2 C22_2 S1_2 125.1(4) . .
C22_2 C23_2 C24_2 121.1(5) . .
C22_2 C23_2 H23_2 119.4 . .
C24_2 C23_2 H23_2 119.4 . .
C25_2 C24_2 C23_2 119.6(5) . .
C25_2 C24_2 H24_2 120.2 . .
C23_2 C24_2 H24_2 120.2 . .
C24_2 C25_2 C26_2 120.1(6) . .
C24_2 C25_2 H25_2 120.0 . .
C26_2 C25_2 H25_2 120.0 . .
C21_2 C26_2 C25_2 119.9(6) . .
C21_2 C26_2 H26_2 120.1 . .
C25_2 C26_2 H26_2 120.1 . .
C36_2 C31_2 C32_2 124.8(7) . .
C36_2 C31_2 N10_2 118.9(6) . .
C32_2 C31_2 N10_2 116.3(7) . .
C33_2 C32_2 C31_2 119.6(10) . .
C33_2 C32_2 C37_2 120.7(10) . .
C31_2 C32_2 C37_2 119.7(8) . .
C32_2 C33_2 C34_2 117.7(11) . .
C32_2 C33_2 H33_2 121.1 . .
C34_2 C33_2 H33_2 121.1 . .
C35_2 C34_2 C33_2 124.8(10) . .
C35_2 C34_2 H34_2 117.6 . .
C33_2 C34_2 H34_2 117.6 . .
C34_2 C35_2 C36_2 117.0(10) . .
C34_2 C35_2 H35_2 121.5 . .
C36_2 C35_2 H35_2 121.5 . .
C31_2 C36_2 C35_2 116.1(9) . .
C31_2 C36_2 C39_2 122.7(7) . .
C35_2 C36_2 C39_2 121.1(9) . .
C32_2 C37_2 H37A_2 109.5 . .
C32_2 C37_2 H37B_2 109.5 . .
H37A_2 C37_2 H37B_2 109.5 . .
C32_2 C37_2 H37C_2 109.5 . .
H37A_2 C37_2 H37C_2 109.5 . .
H37B_2 C37_2 H37C_2 109.5 . .
C36_2 C39_2 H39A_2 109.5 . .
C36_2 C39_2 H39B_2 109.5 . .
H39A_2 C39_2 H39B_2 109.5 . .
C36_2 C39_2 H39C_2 109.5 . .
H39A_2 C39_2 H39C_2 109.5 . .
H39B_2 C39_2 H39C_2 109.5 . .
C40_2 N40_2 Cu1_2 167.3(6) . .
N40_2 C40_2 C41_2 177.3(9) . .
C40_2 C41_2 H41A_2 109.5 . .
C40_2 C41_2 H41B_2 109.5 . .
H41A_2 C41_2 H41B_2 109.5 . .
C40_2 C41_2 H41C_2 109.5 . .
H41A_2 C41_2 H41C_2 109.5 . .
H41B_2 C41_2 H41C_2 109.5 . .
F13 P1 F11 91.3(7) . .
F13 P1 F14 89.3(7) . .
F11 P1 F14 178.9(8) . .
F13 P1 F15 92.0(8) . .
F11 P1 F15 89.6(7) . .
F14 P1 F15 89.5(7) . .
F13 P1 F16 179.8(10) . .
F11 P1 F16 88.8(7) . .
F14 P1 F16 90.6(7) . .
F15 P1 F16 88.2(7) . .
F13 P1 F12 90.8(8) . .
F11 P1 F12 91.9(7) . .
F14 P1 F12 89.0(7) . .
F15 P1 F12 176.8(8) . .
F16 P1 F12 89.0(7) . .
F12B P1B F14B 91.0(10) . .
F12B P1B F15B 178.1(11) . .
F14B P1B F15B 87.2(9) . .
F12B P1B F13B 91.2(9) . .
F14B P1B F13B 90.5(9) . .
F15B P1B F13B 89.2(9) . .
F12B P1B F11B 91.1(9) . .
F14B P1B F11B 177.8(11) . .
F15B P1B F11B 90.7(9) . .
F13B P1B F11B 90.1(9) . .
F12B P1B F16B 88.6(9) . .
F14B P1B F16B 91.4(10) . .
F15B P1B F16B 91.0(9) . .
F13B P1B F16B 178.1(11) . .
F11B P1B F16B 88.0(9) . .
F26 P2 F21 90.5(2) . .
F26 P2 F24 89.6(3) . .
F21 P2 F24 178.5(3) . .
F26 P2 F25 90.8(3) . .
F21 P2 F25 90.9(3) . .
F24 P2 F25 90.5(3) . .
F26 P2 F23 179.7(3) . .
F21 P2 F23 89.5(3) . .
F24 P2 F23 90.4(3) . .
F25 P2 F23 89.5(3) . .
F26 P2 F22 89.8(2) . .
F21 P2 F22 89.0(3) . .
F24 P2 F22 89.5(3) . .
F25 P2 F22 179.4(3) . .
F23 P2 F22 89.9(3) . .

loop_
_geom_bond_atom_site_label_1
_geom_bond_atom_site_label_2
_geom_bond_distance
_geom_bond_site_symmetry_2
Pd1_1 C1_1 1.986(5) 2
Pd1_1 C1_1 1.986(5) .
Pd1_1 S1_1 2.3265(14) .
Pd1_1 S1_1 2.3266(14) 2
Cu1_1 C6_1 1.913(6) .
Cu1_1 N40_1 1.937(6) .
Cu1_1 S1_1 2.2639(17) .
S1_1 C22_1 1.771(5) .
C1_1 N2_1 1.333(6) .
C1_1 N5_1 1.368(6) .
N2_1 N3_1 1.382(6) .
N2_1 C17_1 1.476(6) .
N3_1 C4_1 1.295(7) .
C4_1 N5_1 1.367(7) .
C4_1 H4_1 0.9500 .
N5_1 C21_1 1.453(7) .
C6_1 N7_1 1.329(7) .
C6_1 N10_1 1.392(7) .
N7_1 N8_1 1.386(6) .
N7_1 C19_1 1.460(7) .
N8_1 C9_1 1.296(8) .
C9_1 N10_1 1.348(7) .
C9_1 H9_1 0.9500 .
N10_1 C31_1 1.443(7) .
C11_1 C16_1 1.385(7) .
C11_1 C12_1 1.394(7) .
C11_1 H11_1 0.9500 .
C12_1 C13_1 1.386(8) .
C12_1 C17_1 1.503(7) .
C13_1 C14_1 1.384(8) .
C13_1 H13_1 0.9500 .
C14_1 C15_1 1.384(9) .
C14_1 H14_1 0.9500 .
C15_1 C16_1 1.388(8) .
C15_1 H15_1 0.9500 .
C16_1 C19_1 1.501(8) .
C17_1 H17A_1 0.9900 .
C17_1 H17B_1 0.9900 .
C19_1 H19A_1 0.9900 .
C19_1 H19B_1 0.9900 .
C21_1 C22_1 1.381(7) .
C21_1 C26_1 1.386(7) .
C22_1 C23_1 1.403(7) .
C23_1 C24_1 1.382(9) .
C23_1 H23_1 0.9500 .
C24_1 C25_1 1.375(10) .
C24_1 H24_1 0.9500 .
C25_1 C26_1 1.385(8) .
C25_1 H25_1 0.9500 .
C26_1 H26_1 0.9500 .
C31_1 C32_1 1.369(9) .
C31_1 C36_1 1.405(8) .
C32_1 C33_1 1.403(10) .
C32_1 C37_1 1.505(10) .
C33_1 C34_1 1.361(11) .
C33_1 H33_1 0.9500 .
C34_1 C35_1 1.370(11) .
C34_1 H34_1 0.9500 .
C35_1 C36_1 1.376(10) .
C35_1 H35_1 0.9500 .
C36_1 C39_1 1.492(10) .
C37_1 H37A_1 0.9800 .
C37_1 H37B_1 0.9800 .
C37_1 H37C_1 0.9800 .
C39_1 H39A_1 0.9800 .
C39_1 H39B_1 0.9800 .
C39_1 H39C_1 0.9800 .
N40_1 C40_1 1.139(8) .
C40_1 C41_1 1.459(9) .
C41_1 H41A_1 0.9800 .
C41_1 H41B_1 0.9800 .
C41_1 H41C_1 0.9800 .
Pd1_2 C1_2 1.993(5) 2
Pd1_2 C1_2 1.993(5) .
Pd1_2 S1_2 2.3266(14) 2
Pd1_2 S1_2 2.3266(14) .
Cu1_2 C6_2 1.940(6) .
Cu1_2 N40_2 1.946(6) .
Cu1_2 S1_2 2.2598(17) .
S1_2 C22_2 1.777(5) .
C1_2 N2_2 1.342(6) .
C1_2 N5_2 1.366(6) .
N2_2 N3_2 1.377(6) .
N2_2 C17_2 1.473(6) .
N3_2 C4_2 1.295(7) .
C4_2 N5_2 1.367(7) .
C4_2 H4_2 0.9500 .
N5_2 C21_2 1.447(6) .
C6_2 N7_2 1.331(7) .
C6_2 N10_2 1.370(7) .
N7_2 N8_2 1.381(7) .
N7_2 C19_2 1.473(8) .
N8_2 C9_2 1.298(8) .
C9_2 N10_2 1.355(7) .
C9_2 H9_2 0.9500 .
N10_2 C31_2 1.422(8) .
C11_2 C16_2 1.382(9) .
C11_2 C12_2 1.389(8) .
C11_2 H11_2 0.9500 .
C12_2 C13_2 1.391(8) .
C12_2 C17_2 1.506(8) .
C13_2 C14_2 1.399(10) .
C13_2 H13_2 0.9500 .
C14_2 C15_2 1.384(10) .
C14_2 H14_2 0.9500 .
C15_2 C16_2 1.381(10) .
C15_2 H15_2 0.9500 .
C16_2 C19_2 1.518(9) .
C17_2 H17A_2 0.9900 .
C17_2 H17B_2 0.9900 .
C19_2 H19A_2 0.9900 .
C19_2 H19B_2 0.9900 .
C21_2 C26_2 1.383(7) .
C21_2 C22_2 1.391(7) .
C22_2 C23_2 1.387(7) .
C23_2 C24_2 1.393(8) .
C23_2 H23_2 0.9500 .
C24_2 C25_2 1.379(9) .
C24_2 H24_2 0.9500 .
C25_2 C26_2 1.389(8) .
C25_2 H25_2 0.9500 .
C26_2 H26_2 0.9500 .
C31_2 C36_2 1.368(10) .
C31_2 C32_2 1.396(10) .
C32_2 C33_2 1.320(13) .
C32_2 C37_2 1.527(13) .
C33_2 C34_2 1.399(16) .
C33_2 H33_2 0.9500 .
C34_2 C35_2 1.377(16) .
C34_2 H34_2 0.9500 .
C35_2 C36_2 1.434(12) .
C35_2 H35_2 0.9500 .
C36_2 C39_2 1.473(12) .
C37_2 H37A_2 0.9800 .
C37_2 H37B_2 0.9800 .
C37_2 H37C_2 0.9800 .
C39_2 H39A_2 0.9800 .
C39_2 H39B_2 0.9800 .
C39_2 H39C_2 0.9800 .
N40_2 C40_2 1.130(8) .
C40_2 C41_2 1.469(10) .
C41_2 H41A_2 0.9800 .
C41_2 H41B_2 0.9800 .
C41_2 H41C_2 0.9800 .
P1 F13 1.557(9) .
P1 F11 1.567(9) .
P1 F14 1.570(9) .
P1 F15 1.576(9) .
P1 F16 1.576(9) .
P1 F12 1.578(9) .
P1B F12B 1.560(10) .
P1B F14B 1.563(11) .
P1B F15B 1.567(10) .
P1B F13B 1.574(10) .
P1B F11B 1.576(11) .
P1B F16B 1.581(10) .
P2 F26 1.587(4) .
P2 F21 1.589(4) .
P2 F24 1.591(4) .
P2 F25 1.591(4) .
P2 F23 1.593(5) .
P2 F22 1.604(4) .

loop_
_geom_torsion_atom_site_label_1
_geom_torsion_atom_site_label_2
_geom_torsion_atom_site_label_3
_geom_torsion_atom_site_label_4
_geom_torsion
_geom_torsion_site_symmetry_1
C6_1 Cu1_1 S1_1 C22_1 -152.5(3) .
N40_1 Cu1_1 S1_1 C22_1 21.8(3) .
C6_1 Cu1_1 S1_1 Pd1_1 100.8(2) .
N40_1 Cu1_1 S1_1 Pd1_1 -84.96(18) .
C1_1 Pd1_1 S1_1 C22_1 60.6(9) 2
C1_1 Pd1_1 S1_1 C22_1 -46.6(2) .
S1_1 Pd1_1 S1_1 C22_1 143.2(2) 2
C1_1 Pd1_1 S1_1 Cu1_1 174.5(9) 2
C1_1 Pd1_1 S1_1 Cu1_1 67.30(15) .
S1_1 Pd1_1 S1_1 Cu1_1 -102.91(6) 2
C1_1 Pd1_1 C1_1 N2_1 52.0(4) 2
S1_1 Pd1_1 C1_1 N2_1 -137.4(5) .
S1_1 Pd1_1 C1_1 N2_1 -54.6(11) 2
C1_1 Pd1_1 C1_1 N5_1 -136.5(5) 2
S1_1 Pd1_1 C1_1 N5_1 34.0(4) .
S1_1 Pd1_1 C1_1 N5_1 116.9(8) 2
N5_1 C1_1 N2_1 N3_1 -1.0(6) .
Pd1_1 C1_1 N2_1 N3_1 172.2(4) .
N5_1 C1_1 N2_1 C17_1 -167.9(5) .
Pd1_1 C1_1 N2_1 C17_1 5.3(8) .
C1_1 N2_1 N3_1 C4_1 1.0(6) .
C17_1 N2_1 N3_1 C4_1 169.3(5) .
N2_1 N3_1 C4_1 N5_1 -0.6(6) .
N3_1 C4_1 N5_1 C1_1 0.1(7) .
N3_1 C4_1 N5_1 C21_1 -176.9(5) .
N2_1 C1_1 N5_1 C4_1 0.5(5) .
Pd1_1 C1_1 N5_1 C4_1 -172.6(4) .
N2_1 C1_1 N5_1 C21_1 177.4(5) .
Pd1_1 C1_1 N5_1 C21_1 4.3(7) .
N40_1 Cu1_1 C6_1 N7_1 83.0(7) .
S1_1 Cu1_1 C6_1 N7_1 -102.9(6) .
N40_1 Cu1_1 C6_1 N10_1 -96.3(5) .
S1_1 Cu1_1 C6_1 N10_1 77.8(5) .
N10_1 C6_1 N7_1 N8_1 0.1(7) .
Cu1_1 C6_1 N7_1 N8_1 -179.3(5) .
N10_1 C6_1 N7_1 C19_1 -175.5(6) .
Cu1_1 C6_1 N7_1 C19_1 5.1(10) .
C6_1 N7_1 N8_1 C9_1 0.2(8) .
C19_1 N7_1 N8_1 C9_1 176.3(6) .
N7_1 N8_1 C9_1 N10_1 -0.5(8) .
N8_1 C9_1 N10_1 C6_1 0.6(8) .
N8_1 C9_1 N10_1 C31_1 -179.1(6) .
N7_1 C6_1 N10_1 C9_1 -0.4(7) .
Cu1_1 C6_1 N10_1 C9_1 179.1(5) .
N7_1 C6_1 N10_1 C31_1 179.3(5) .
Cu1_1 C6_1 N10_1 C31_1 -1.2(8) .
C16_1 C11_1 C12_1 C13_1 -2.2(8) .
C16_1 C11_1 C12_1 C17_1 173.7(5) .
C11_1 C12_1 C13_1 C14_1 0.9(8) .
C17_1 C12_1 C13_1 C14_1 -174.9(5) .
C12_1 C13_1 C14_1 C15_1 0.4(9) .
C13_1 C14_1 C15_1 C16_1 -0.4(10) .
C12_1 C11_1 C16_1 C15_1 2.2(8) .
C12_1 C11_1 C16_1 C19_1 -179.9(5) .
C14_1 C15_1 C16_1 C11_1 -0.8(9) .
C14_1 C15_1 C16_1 C19_1 -178.7(6) .
C1_1 N2_1 C17_1 C12_1 79.2(7) .
N3_1 N2_1 C17_1 C12_1 -87.3(5) .
C13_1 C12_1 C17_1 N2_1 90.0(6) .
C11_1 C12_1 C17_1 N2_1 -85.8(6) .
C6_1 N7_1 C19_1 C16_1 -40.4(9) .
N8_1 N7_1 C19_1 C16_1 144.0(5) .
C11_1 C16_1 C19_1 N7_1 108.7(6) .
C15_1 C16_1 C19_1 N7_1 -73.4(7) .
C4_1 N5_1 C21_1 C22_1 143.7(6) .
C1_1 N5_1 C21_1 C22_1 -32.7(8) .
C4_1 N5_1 C21_1 C26_1 -32.9(8) .
C1_1 N5_1 C21_1 C26_1 150.7(5) .
C26_1 C21_1 C22_1 C23_1 -2.7(8) .
N5_1 C21_1 C22_1 C23_1 -179.1(5) .
C26_1 C21_1 C22_1 S1_1 177.3(5) .
N5_1 C21_1 C22_1 S1_1 0.8(8) .
Cu1_1 S1_1 C22_1 C21_1 -60.8(5) .
Pd1_1 S1_1 C22_1 C21_1 41.2(5) .
Cu1_1 S1_1 C22_1 C23_1 119.1(4) .
Pd1_1 S1_1 C22_1 C23_1 -138.8(4) .
C21_1 C22_1 C23_1 C24_1 2.5(9) .
S1_1 C22_1 C23_1 C24_1 -177.4(5) .
C22_1 C23_1 C24_1 C25_1 -1.2(10) .
C23_1 C24_1 C25_1 C26_1 0.0(10) .
C24_1 C25_1 C26_1 C21_1 -0.1(10) .
C22_1 C21_1 C26_1 C25_1 1.5(9) .
N5_1 C21_1 C26_1 C25_1 178.1(5) .
C9_1 N10_1 C31_1 C32_1 -84.6(8) .
C6_1 N10_1 C31_1 C32_1 95.8(7) .
C9_1 N10_1 C31_1 C36_1 94.4(7) .
C6_1 N10_1 C31_1 C36_1 -85.2(7) .
C36_1 C31_1 C32_1 C33_1 -0.4(9) .
N10_1 C31_1 C32_1 C33_1 178.5(6) .
C36_1 C31_1 C32_1 C37_1 177.5(6) .
N10_1 C31_1 C32_1 C37_1 -3.6(9) .
C31_1 C32_1 C33_1 C34_1 0.3(11) .
C37_1 C32_1 C33_1 C34_1 -177.6(7) .
C32_1 C33_1 C34_1 C35_1 0.5(12) .
C33_1 C34_1 C35_1 C36_1 -1.2(11) .
C34_1 C35_1 C36_1 C31_1 1.0(10) .
C34_1 C35_1 C36_1 C39_1 179.4(6) .
C32_1 C31_1 C36_1 C35_1 -0.2(9) .
N10_1 C31_1 C36_1 C35_1 -179.1(5) .
C32_1 C31_1 C36_1 C39_1 -178.6(6) .
N10_1 C31_1 C36_1 C39_1 2.5(8) .
C6_1 Cu1_1 N40_1 C40_1 -30(2) .
S1_1 Cu1_1 N40_1 C40_1 156(2) .
Cu1_1 N40_1 C40_1 C41_1 -42(26) .
C6_2 Cu1_2 S1_2 C22_2 -156.2(3) .
N40_2 Cu1_2 S1_2 C22_2 12.2(3) .
C6_2 Cu1_2 S1_2 Pd1_2 101.0(2) .
N40_2 Cu1_2 S1_2 Pd1_2 -90.54(18) .
C1_2 Pd1_2 S1_2 C22_2 78.4(15) 2
C1_2 Pd1_2 S1_2 C22_2 -50.2(2) .
S1_2 Pd1_2 S1_2 C22_2 134.60(19) 2
C1_2 Pd1_2 S1_2 Cu1_2 -164.3(15) 2
C1_2 Pd1_2 S1_2 Cu1_2 67.10(16) .
S1_2 Pd1_2 S1_2 Cu1_2 -108.13(6) 2
C1_2 Pd1_2 C1_2 N2_2 47.7(4) 2
S1_2 Pd1_2 C1_2 N2_2 -80.6(16) 2
S1_2 Pd1_2 C1_2 N2_2 -136.8(5) .
C1_2 Pd1_2 C1_2 N5_2 -138.7(6) 2
S1_2 Pd1_2 C1_2 N5_2 93.0(16) 2
S1_2 Pd1_2 C1_2 N5_2 36.8(5) .
N5_2 C1_2 N2_2 N3_2 0.1(6) .
Pd1_2 C1_2 N2_2 N3_2 174.8(4) .
N5_2 C1_2 N2_2 C17_2 -171.3(5) .
Pd1_2 C1_2 N2_2 C17_2 3.4(8) .
C1_2 N2_2 N3_2 C4_2 0.6(6) .
C17_2 N2_2 N3_2 C4_2 173.0(5) .
N2_2 N3_2 C4_2 N5_2 -1.1(6) .
N2_2 C1_2 N5_2 C4_2 -0.7(6) .
Pd1_2 C1_2 N5_2 C4_2 -175.7(4) .
N2_2 C1_2 N5_2 C21_2 -179.9(5) .
Pd1_2 C1_2 N5_2 C21_2 5.2(8) .
N3_2 C4_2 N5_2 C1_2 1.2(7) .
N3_2 C4_2 N5_2 C21_2 -179.6(5) .
N40_2 Cu1_2 C6_2 N7_2 77.6(7) .
S1_2 Cu1_2 C6_2 N7_2 -113.9(7) .
N40_2 Cu1_2 C6_2 N10_2 -101.0(5) .
S1_2 Cu1_2 C6_2 N10_2 67.4(5) .
N10_2 C6_2 N7_2 N8_2 -0.7(8) .
Cu1_2 C6_2 N7_2 N8_2 -179.6(5) .
N10_2 C6_2 N7_2 C19_2 -176.2(7) .
Cu1_2 C6_2 N7_2 C19_2 4.9(12) .
C6_2 N7_2 N8_2 C9_2 1.1(9) .
C19_2 N7_2 N8_2 C9_2 177.1(7) .
N7_2 N8_2 C9_2 N10_2 -1.0(9) .
N8_2 C9_2 N10_2 C6_2 0.6(9) .
N8_2 C9_2 N10_2 C31_2 -175.0(7) .
N7_2 C6_2 N10_2 C9_2 0.1(7) .
Cu1_2 C6_2 N10_2 C9_2 179.2(5) .
N7_2 C6_2 N10_2 C31_2 175.8(6) .
Cu1_2 C6_2 N10_2 C31_2 -5.1(8) .
C16_2 C11_2 C12_2 C13_2 -1.6(8) .
C16_2 C11_2 C12_2 C17_2 174.5(5) .
C11_2 C12_2 C13_2 C14_2 1.0(8) .
C17_2 C12_2 C13_2 C14_2 -175.1(5) .
C12_2 C13_2 C14_2 C15_2 -0.4(10) .
C13_2 C14_2 C15_2 C16_2 0.5(11) .
C14_2 C15_2 C16_2 C11_2 -1.1(10) .
C14_2 C15_2 C16_2 C19_2 -177.6(6) .
C12_2 C11_2 C16_2 C15_2 1.7(9) .
C12_2 C11_2 C16_2 C19_2 178.2(5) .
C1_2 N2_2 C17_2 C12_2 85.1(7) .
N3_2 N2_2 C17_2 C12_2 -85.9(6) .
C11_2 C12_2 C17_2 N2_2 -88.2(6) .
C13_2 C12_2 C17_2 N2_2 87.9(6) .
C6_2 N7_2 C19_2 C16_2 -37.7(11) .
N8_2 N7_2 C19_2 C16_2 146.9(7) .
C15_2 C16_2 C19_2 N7_2 -82.5(8) .
C11_2 C16_2 C19_2 N7_2 101.1(8) .
C1_2 N5_2 C21_2 C26_2 144.7(5) .
C4_2 N5_2 C21_2 C26_2 -34.2(8) .
C1_2 N5_2 C21_2 C22_2 -36.3(8) .
C4_2 N5_2 C21_2 C22_2 144.7(6) .
C26_2 C21_2 C22_2 C23_2 -1.5(8) .
N5_2 C21_2 C22_2 C23_2 179.5(5) .
C26_2 C21_2 C22_2 S1_2 -179.0(4) .
N5_2 C21_2 C22_2 S1_2 2.1(8) .
Cu1_2 S1_2 C22_2 C23_2 129.0(4) .
Pd1_2 S1_2 C22_2 C23_2 -134.2(4) .
Cu1_2 S1_2 C22_2 C21_2 -53.5(5) .
Pd1_2 S1_2 C22_2 C21_2 43.3(5) .
C21_2 C22_2 C23_2 C24_2 0.7(8) .
S1_2 C22_2 C23_2 C24_2 178.4(5) .
C22_2 C23_2 C24_2 C25_2 0.6(9) .
C23_2 C24_2 C25_2 C26_2 -1.1(9) .
C22_2 C21_2 C26_2 C25_2 1.0(9) .
N5_2 C21_2 C26_2 C25_2 -180.0(5) .
C24_2 C25_2 C26_2 C21_2 0.3(9) .
C9_2 N10_2 C31_2 C36_2 -93.6(8) .
C6_2 N10_2 C31_2 C36_2 91.4(8) .
C9_2 N10_2 C31_2 C32_2 87.1(8) .
C6_2 N10_2 C31_2 C32_2 -87.8(7) .
C36_2 C31_2 C32_2 C33_2 -1.5(11) .
N10_2 C31_2 C32_2 C33_2 177.7(6) .
C36_2 C31_2 C32_2 C37_2 -179.7(7) .
N10_2 C31_2 C32_2 C37_2 -0.5(9) .
C31_2 C32_2 C33_2 C34_2 1.6(12) .
C37_2 C32_2 C33_2 C34_2 179.8(8) .
C32_2 C33_2 C34_2 C35_2 -1.1(15) .
C33_2 C34_2 C35_2 C36_2 0.3(15) .
C32_2 C31_2 C36_2 C35_2 0.7(10) .
N10_2 C31_2 C36_2 C35_2 -178.5(6) .
C32_2 C31_2 C36_2 C39_2 177.1(7) .
N10_2 C31_2 C36_2 C39_2 -2.1(10) .
C34_2 C35_2 C36_2 C31_2 -0.1(11) .
C34_2 C35_2 C36_2 C39_2 -176.6(8) .
C6_2 Cu1_2 N40_2 C40_2 -36(3) .
S1_2 Cu1_2 N40_2 C40_2 155(3) .
Cu1_2 N40_2 C40_2 C41_2 -158(14) .
